data_2207657
loop_
_publ_author_name
'Jin-Yu Han'
'Jian Fang'
'He-Ying Chang'
'Yang Dong'
'Shuang Liang'

_publ_section_title
;
 Poly[\m~2~-4,4'-bipyridine-di-\m~2~-imidazolidocadmium(II)]
;
_journal_coeditor_code SU6233
_journal_issue 12
_journal_name_full 'Acta Crystallographica Section E'
_journal_page_first m2667
_journal_page_last m2669
_journal_paper_doi 10.1107/S1600536805037293
_journal_volume 61
_journal_year 2005
_chemical_formula_iupac '[Cd (C10 H8 N2) (C3 H4 N2)2]'
_chemical_formula_moiety 'C16 H14 Cd N6'
_chemical_formula_sum 'C16 H14 Cd N6'
_chemical_formula_weight 402.73
_chemical_name_systematic
;
poly[\m~2~-4,4'-bipyridine-di-\m~2~-imidazolido-cadmium(II)]
;
_space_group_IT_number 14
_symmetry_cell_setting monoclinic
_symmetry_space_group_name_Hall '-P 2ybc'
_symmetry_space_group_name_H-M 'P 1 21/c 1'
_atom_sites_solution_hydrogens geom
_atom_sites_solution_primary direct
_atom_sites_solution_secondary difmap
_audit_creation_method SHELXL97
_cell_angle_alpha 90.00
_cell_angle_beta 90.034(2)
_cell_angle_gamma 90.00
_cell_formula_units_Z 2
_cell_length_a 9.2193(13)
_cell_length_b 7.9209(12)
_cell_length_c 10.2436(15)
_cell_measurement_reflns_used 2578
_cell_measurement_temperature 293(2)
_cell_measurement_theta_max 26.36
_cell_measurement_theta_min 3.25
_cell_volume 748.04(19)
_computing_cell_refinement 'SAINT (Bruker, 2000)'
_computing_data_collection 'SMART (Bruker, 2000)'
_computing_data_reduction SAINT
_computing_molecular_graphics 'PLATON (Spek, 2003)'
_computing_publication_material SHELXTL
_computing_structure_refinement SHELXTL
_computing_structure_solution 'SHELXTL (Bruker, 2000)'
_diffrn_ambient_temperature 293(2)
_diffrn_measured_fraction_theta_full 1.000
_diffrn_measured_fraction_theta_max 1.000
_diffrn_measurement_device_type 'Bruker SMART 1000 CCD area-detector'
_diffrn_measurement_method '\f and \w'
_diffrn_radiation_monochromator graphite
_diffrn_radiation_source 'fine-focus sealed tube'
_diffrn_radiation_type MoK\a
_diffrn_radiation_wavelength 0.71073
_diffrn_reflns_av_R_equivalents 0.0251
_diffrn_reflns_av_sigmaI/netI 0.0272
_diffrn_reflns_limit_h_max 9
_diffrn_reflns_limit_h_min -10
_diffrn_reflns_limit_k_max 9
_diffrn_reflns_limit_k_min -7
_diffrn_reflns_limit_l_max 12
_diffrn_reflns_limit_l_min -7
_diffrn_reflns_number 3682
_diffrn_reflns_theta_full 25.05
_diffrn_reflns_theta_max 25.05
_diffrn_reflns_theta_min 2.21
_diffrn_standards_decay_% 0
_diffrn_standards_number 0
_exptl_absorpt_coefficient_mu 1.468
_exptl_absorpt_correction_T_max 0.863
_exptl_absorpt_correction_T_min 0.560
_exptl_absorpt_correction_type multi-scan
_exptl_absorpt_process_details '(SADABS; Bruker, 2000)'
_exptl_crystal_colour colourless
_exptl_crystal_density_diffrn 1.788
_exptl_crystal_density_method 'not measured'
_exptl_crystal_description needle
_exptl_crystal_F_000 400
_exptl_crystal_size_max 0.20
_exptl_crystal_size_mid 0.18
_exptl_crystal_size_min 0.10
_refine_diff_density_max 0.261
_refine_diff_density_min -0.672
_refine_ls_extinction_method none
_refine_ls_goodness_of_fit_ref 1.144
_refine_ls_hydrogen_treatment constr
_refine_ls_matrix_type full
_refine_ls_number_parameters 106
_refine_ls_number_reflns 1323
_refine_ls_number_restraints 0
_refine_ls_restrained_S_all 1.144
_refine_ls_R_factor_all 0.0250
_refine_ls_R_factor_gt 0.0208
_refine_ls_shift/su_max 0.003
_refine_ls_shift/su_mean 0.001
_refine_ls_structure_factor_coef Fsqd
_refine_ls_weighting_details 'calc w = 1/[\s^2^(Fo^2^)+(0.0205P)^2^+0.5492P] where P=(Fo^2^+2Fc^2^)/3'
_refine_ls_weighting_scheme calc
_refine_ls_wR_factor_gt 0.0513
_refine_ls_wR_factor_ref 0.0547
_reflns_number_gt 1150
_reflns_number_total 1323
_reflns_threshold_expression I>2\s(I)
_cod_data_source_file su6233.cif
_cod_data_source_block I
_cod_depositor_comments
;
The following automatic conversions were performed:
'_symmetry_cell_setting' value 'Monoclinic' changed to 'monoclinic'
according to '/home/saulius/struct/CIF-dictionaries/cif_core.dic'
dictionary named 'cif_core.dic' version 2.4.1 from 2010-06-29.

Automatic conversion script
Id: cif_fix_enum 1527 2010-12-29 10:47:43Z saulius 

The following automatic conversions were performed:

'_symmetry_cell_setting' value 'Monoclinic' changed to 'monoclinic'
according to /home/saulius/struct/CIF-dictionaries/cif_core.dic
dictionary named 'cif_core.dic' version 2.4.1 from 2010-06-29.

Automatic conversion script
Id: cif_fix_values 1715 2011-07-08 13:25:40Z adriana 
;
_cod_original_sg_symbol_H-M 'P 21/c'
_cod_database_code 2207657

loop_
_symmetry_equiv_pos_as_xyz
'x, y, z'
'-x, y+1/2, -z+1/2'
'-x, -y, -z'
'x, -y-1/2, z-1/2'

loop_
_atom_site_label
_atom_site_fract_x
_atom_site_fract_y
_atom_site_fract_z
_atom_site_U_iso_or_equiv
_atom_site_adp_type
_atom_site_calc_flag
_atom_site_refinement_flags
_atom_site_occupancy
_atom_site_type_symbol
Cd1 0.0000 0.0000 0.5000 0.01919(11) Uani d S 1 Cd
N1 -0.1067(2) 0.1502(3) 0.6719(2) 0.0253(5) Uani d . 1 N
N2 -0.1080(2) 0.3270(3) 0.8446(2) 0.0258(5) Uani d . 1 N
N3 0.2138(2) 0.1965(3) 0.5093(2) 0.0273(5) Uani d . 1 N
C1 -0.2163(3) 0.2653(3) 0.6560(3) 0.0294(6) Uani d . 1 C
H1 -0.2795 0.2701 0.5853 0.035 Uiso calc R 1 H
C2 -0.2177(3) 0.3716(3) 0.7606(3) 0.0297(6) Uani d . 1 C
H2 -0.2825 0.4601 0.7731 0.036 Uiso calc R 1 H
C3 -0.0466(3) 0.1939(3) 0.7862(2) 0.0242(5) Uani d . 1 C
H3 0.0317 0.1362 0.8222 0.029 Uiso calc R 1 H
C4 0.2118(3) 0.3364(3) 0.5810(3) 0.0367(7) Uani d . 1 C
H4 0.1317 0.3551 0.6342 0.044 Uiso calc R 1 H
C5 0.3211(3) 0.4556(3) 0.5817(3) 0.0337(7) Uani d . 1 C
H5 0.3139 0.5498 0.6355 0.040 Uiso calc R 1 H
C6 0.4408(3) 0.4353(3) 0.5028(3) 0.0239(5) Uani d . 1 C
C7 0.4445(3) 0.2892(4) 0.4279(3) 0.0438(8) Uani d . 1 C
H7 0.5233 0.2676 0.3737 0.053 Uiso calc R 1 H
C8 0.3306(3) 0.1760(4) 0.4340(3) 0.0416(8) Uani d . 1 C
H8 0.3358 0.0795 0.3825 0.050 Uiso calc R 1 H

loop_
_atom_site_aniso_label
_atom_site_aniso_U_11
_atom_site_aniso_U_22
_atom_site_aniso_U_33
_atom_site_aniso_U_12
_atom_site_aniso_U_13
_atom_site_aniso_U_23
Cd1 0.02170(16) 0.01770(16) 0.01818(15) -0.00113(10) 0.00131(10) 0.00002(9)
N1 0.0264(11) 0.0272(12) 0.0224(11) 0.0006(9) 0.0016(9) -0.0038(9)
N2 0.0295(12) 0.0248(11) 0.0231(11) -0.0021(9) 0.0011(9) -0.0033(9)
N3 0.0264(12) 0.0250(12) 0.0306(12) -0.0056(9) 0.0021(10) -0.0002(10)
C1 0.0320(15) 0.0296(14) 0.0264(14) 0.0022(12) -0.0053(11) -0.0006(11)
C2 0.0301(15) 0.0246(13) 0.0342(15) 0.0036(11) 0.0007(12) 0.0004(12)
C3 0.0242(13) 0.0258(13) 0.0226(12) -0.0007(11) 0.0015(10) -0.0010(11)
C4 0.0367(16) 0.0297(15) 0.0436(17) -0.0093(12) 0.0194(13) -0.0059(13)
C5 0.0401(16) 0.0231(13) 0.0380(16) -0.0105(12) 0.0137(13) -0.0073(12)
C6 0.0202(12) 0.0214(12) 0.0301(14) -0.0014(11) -0.0020(10) 0.0005(11)
C7 0.0276(15) 0.0427(18) 0.061(2) -0.0096(14) 0.0159(14) -0.0234(16)
C8 0.0334(16) 0.0365(16) 0.0549(19) -0.0114(13) 0.0103(14) -0.0233(15)

loop_
_atom_type_symbol
_atom_type_description
_atom_type_scat_dispersion_real
_atom_type_scat_dispersion_imag
_atom_type_scat_source
C C 0.0033 0.0016 'International Tables Vol C Tables 4.2.6.8 and 6.1.1.4'
H H 0.0000 0.0000 'International Tables Vol C Tables 4.2.6.8 and 6.1.1.4'
N N 0.0061 0.0033 'International Tables Vol C Tables 4.2.6.8 and 6.1.1.4'
Cd Cd -0.8075 1.2024 'International Tables Vol C Tables 4.2.6.8 and 6.1.1.4'

loop_
_geom_angle_atom_site_label_1
_geom_angle_atom_site_label_2
_geom_angle_atom_site_label_3
_geom_angle_site_symmetry_1
_geom_angle_site_symmetry_3
_geom_angle
_geom_angle_publ_flag
N1 Cd1 N1 3_556 . 180 y
N2 Cd1 N2 4_565 2_546 180 y
N3 Cd1 N3 3_556 . 180 y
N2 Cd1 N1 4_565 3_556 87.96(7) y
N2 Cd1 N1 2_546 3_556 92.04(7) y
N2 Cd1 N1 4_565 . 92.04(7) ?
N2 Cd1 N1 2_546 . 87.96(7) ?
N2 Cd1 N3 4_565 3_556 90.19(7) y
N2 Cd1 N3 2_546 3_556 89.81(7) y
N1 Cd1 N3 3_556 3_556 89.25(7) y
N1 Cd1 N3 . 3_556 90.75(7) y
N2 Cd1 N3 4_565 . 89.81(7) ?
N2 Cd1 N3 2_546 . 90.19(7) ?
N1 Cd1 N3 3_556 . 90.75(7) ?
N1 Cd1 N3 . . 89.25(7) ?
C3 N1 C1 . . 103.7(2) ?
C3 N1 Cd1 . . 127.88(17) ?
C1 N1 Cd1 . . 123.94(17) ?
C3 N2 C2 . . 103.6(2) ?
C3 N2 Cd1 . 2_556 126.09(17) ?
C2 N2 Cd1 . 2_556 126.36(17) ?
C4 N3 C8 . . 115.6(2) ?
C4 N3 Cd1 . . 121.74(18) ?
C8 N3 Cd1 . . 122.42(17) ?
C2 C1 N1 . . 108.9(2) ?
C2 C1 H1 . . 125.5 ?
N1 C1 H1 . . 125.5 ?
C1 C2 N2 . . 109.1(2) ?
C1 C2 H2 . . 125.5 ?
N2 C2 H2 . . 125.5 ?
N2 C3 N1 . . 114.7(2) ?
N2 C3 H3 . . 122.6 ?
N1 C3 H3 . . 122.6 ?
N3 C4 C5 . . 124.2(3) ?
N3 C4 H4 . . 117.9 ?
C5 C4 H4 . . 117.9 ?
C4 C5 C6 . . 120.2(3) ?
C4 C5 H5 . . 119.9 ?
C6 C5 H5 . . 119.9 ?
C5 C6 C7 . . 116.2(3) ?
C5 C6 C6 . 3_666 121.8(3) ?
C7 C6 C6 . 3_666 122.0(3) ?
C8 C7 C6 . . 119.8(3) ?
C8 C7 H7 . . 120.1 ?
C6 C7 H7 . . 120.1 ?
N3 C8 C7 . . 124.1(3) ?
N3 C8 H8 . . 117.9 ?
C7 C8 H8 . . 117.9 ?

loop_
_geom_bond_atom_site_label_1
_geom_bond_atom_site_label_2
_geom_bond_site_symmetry_2
_geom_bond_distance
_geom_bond_publ_flag
Cd1 N1 3_556 2.342(2) ?
Cd1 N1 . 2.343(2) y
Cd1 N2 4_565 2.324(2) y
Cd1 N2 2_546 2.324(2) ?
Cd1 N3 3_556 2.513(2) ?
Cd1 N3 . 2.513(2) y
N1 C3 . 1.341(3) ?
N1 C1 . 1.371(3) ?
N2 C3 . 1.338(3) ?
N2 C2 . 1.373(3) ?
N2 Cd1 2_556 2.324(2) ?
N3 C4 . 1.330(3) ?
N3 C8 . 1.335(4) ?
C1 C2 . 1.363(4) ?
C1 H1 . 0.9300 ?
C2 H2 . 0.9300 ?
C3 H3 . 0.9300 ?
C4 C5 . 1.381(4) ?
C4 H4 . 0.9300 ?
C5 C6 . 1.377(4) ?
C5 H5 . 0.9300 ?
C6 C7 . 1.390(4) ?
C6 C6 3_666 1.498(5) ?
C7 C8 . 1.382(4) ?
C7 H7 . 0.9300 ?
C8 H8 . 0.9300 ?

loop_
_geom_torsion_atom_site_label_1
_geom_torsion_atom_site_label_2
_geom_torsion_atom_site_label_3
_geom_torsion_atom_site_label_4
_geom_torsion_site_symmetry_1
_geom_torsion_site_symmetry_4
_geom_torsion
N2 Cd1 N1 C3 4_565 . -139.6(2)
N2 Cd1 N1 C3 2_546 . 40.4(2)
N1 Cd1 N1 C3 3_556 . 127(3)
N3 Cd1 N1 C3 3_556 . 130.1(2)
N3 Cd1 N1 C3 . . -49.9(2)
N2 Cd1 N1 C1 4_565 . 12.6(2)
N2 Cd1 N1 C1 2_546 . -167.4(2)
N1 Cd1 N1 C1 3_556 . -81(3)
N3 Cd1 N1 C1 3_556 . -77.6(2)
N3 Cd1 N1 C1 . . 102.4(2)
N2 Cd1 N3 C4 4_565 . 82.1(2)
N2 Cd1 N3 C4 2_546 . -97.9(2)
N1 Cd1 N3 C4 3_556 . 170.1(2)
N1 Cd1 N3 C4 . . -9.9(2)
N3 Cd1 N3 C4 3_556 . -5(7)
N2 Cd1 N3 C8 4_565 . -91.6(2)
N2 Cd1 N3 C8 2_546 . 88.4(2)
N1 Cd1 N3 C8 3_556 . -3.6(2)
N1 Cd1 N3 C8 . . 176.4(2)
N3 Cd1 N3 C8 3_556 . -179(7)
C3 N1 C1 C2 . . -0.3(3)
Cd1 N1 C1 C2 . . -158.04(18)
N1 C1 C2 N2 . . 0.6(3)
C3 N2 C2 C1 . . -0.6(3)
Cd1 N2 C2 C1 2_556 . 157.83(18)
C2 N2 C3 N1 . . 0.4(3)
Cd1 N2 C3 N1 2_556 . -158.06(17)
C1 N1 C3 N2 . . -0.1(3)
Cd1 N1 C3 N2 . . 156.45(17)
C8 N3 C4 C5 . . -0.4(5)
Cd1 N3 C4 C5 . . -174.5(2)
N3 C4 C5 C6 . . 1.2(5)
C4 C5 C6 C7 . . -1.5(5)
C4 C5 C6 C6 . 3_666 177.8(3)
C5 C6 C7 C8 . . 1.0(5)
C6 C6 C7 C8 3_666 . -178.3(3)
C4 N3 C8 C7 . . -0.1(5)
Cd1 N3 C8 C7 . . 174.0(3)
C6 C7 C8 N3 . . -0.3(5)
